data_4329724
loop_
_publ_author_name
'Jiang Cao'
'Xiaodi Yu'
'Xiaojun Kuang'
'Qiang Su'

_publ_section_title
;
 Phase Relationships in the BaO-Ga2O3-Ta2O5 System and the Structure of
 Ba6Ga21TaO40
;
_journal_name_full 'Inorganic Chemistry'
_journal_page_first 7788
_journal_page_last 7793
_journal_paper_doi 10.1021/ic3008238
_journal_volume 51
_journal_year 2012
_chemical_formula_sum 'Ba6 Ga21 O40 Ta'
_chemical_name_mineral Ba6Ga21TaO40
_space_group_IT_number 12
_symmetry_space_group_name_Hall '-C 2y'
_symmetry_space_group_name_H-M 'C 1 2/m 1'
_cell_angle_alpha 90
_cell_angle_beta 107.78934
_cell_angle_gamma 90
_cell_formula_units_Z 1
_cell_length_a 15.913
_cell_length_b 11.73087
_cell_length_c 5.13593
_cell_volume 912.900
_cod_data_source_file ic3008238_si_001.cif
_cod_data_source_block BaGaTaO
_cod_original_cell_volume 912.9002
_cod_original_formula_sum 'Ba6 Ga21 Ta O40'
_cod_database_code 4329724

loop_
_symmetry_equiv_pos_as_xyz
'-x, -y, -z'
'-x, y, -z'
'x, -y, z'
'x, y, z'
'-x+1/2, -y+1/2, -z'
'-x+1/2, y+1/2, -z'
'x+1/2, -y+1/2, z'
'x+1/2, y+1/2, z'

loop_
_atom_site_label
_atom_site_type_symbol
_atom_site_symmetry_multiplicity
_atom_site_fract_x
_atom_site_fract_y
_atom_site_fract_z
_atom_site_occupancy
_atom_site_B_iso_or_equiv
Ba1 Ba 4 0.71941(13) 0 0.24305(40) 1 1.167(46)
Ba2 Ba 2 0 0 0.5 1 1.885(82)
Ga1 Ga 2 0.5 0 0.5 0.709 1.474(99)
Ta1 Ta 2 0.5 0 0.5 0.291 1.474(99)
Ga2 Ga 4 0.5 0.13717(26) 0 0.8955 1.688(75)
Ta2 Ta 4 0.5 0.13717(26) 0 0.1045 1.688(75)
Ga3 Ga 8 0.36232(22) 0.21391(16) 0.33377(61) 1 1.434(72)
Ta3 Ta 8 0.36232(22) 0.21391(16) 0.33377(61) 0 1.434(72)
Ga4 Ga 8 0.35329(19) 0.36257(18) -0.15509(66) 1 1.443(63)
Ta4 Ta 8 0.35329(19) 0.36257(18) -0.15509(66) 0 1.443(63)
O1 O 8 0.08498(72) 0.24972(86) -0.0591(23) 1 1.26(13)
O2 O 4 -0.06181(73) 0.5 0.1116(22) 1 1.26(13)
O3 O 4 0.0965(10) 0 0.0158(32) 1 1.26(13)
O4 O 8 0.35774(71) 0.64912(44) 0.4971(11) 1 1.26(13)
O5 O 8 0.42699(73) 0.88597(48) 0.6082(25) 1 1.26(13)
O6 O 8 0.26142(49) 0.13644(89) 0.1791(24) 1 1.26(13)
